data_4317498
loop_
_publ_author_name
'Franck M\'evellec'
'Francesco Tisato'
'Fiorenzo Refosco'
'Alain Roucoux'
'Nicolas Noiret'
'Henri Patin'
'Giuliano Bandoli'

_publ_section_title
;
 Synthesis and Characterization of the "Sulfur-Rich"
 Bis(perthiobenzoato)(dithiobenzoato)technetium(III) Heterocomplex
;
_journal_name_full 'Inorganic Chemistry'
_journal_page_first 598
_journal_page_last 601
_journal_paper_doi 10.1021/ic0107577
_journal_volume 41
_journal_year 2002
_chemical_formula_sum 'C21 H15 S8 Tc'
_chemical_formula_weight 621.81
_chemical_name_systematic
;
  ?
;
_space_group_IT_number 14
_symmetry_cell_setting monoclinic
_symmetry_space_group_name_Hall '-P 2ybc'
_symmetry_space_group_name_H-M 'P 1 21/c 1'
_atom_sites_solution_hydrogens geom
_atom_sites_solution_primary heavy
_atom_sites_solution_secondary difmap
_audit_creation_method SHELXL-97
_cell_angle_alpha 90.00
_cell_angle_beta 105.75(2)
_cell_angle_gamma 90.00
_cell_formula_units_Z 4
_cell_length_a 19.951(5)
_cell_length_b 10.633(3)
_cell_length_c 11.990(4)
_cell_measurement_reflns_used 50
_cell_measurement_temperature 293(2)
_cell_measurement_theta_max 12.6
_cell_measurement_theta_min 7.7
_cell_volume 2448.0(13)
_computing_cell_refinement 'P3/P4-PC vers.4.27 (Nicolet, 1991)'
_computing_data_collection 'P3/P4-PC vers.4.27 (Nicolet, 1991)'
_computing_data_reduction 'P3/P4-PC vers.4.27 (Nicolet, 1991)'
_computing_molecular_graphics 'SHELXTL NT vers.5.10 (Sheldrick, 1999)'
_computing_publication_material 'SHELXTL NT vers.5.10 (Sheldrick, 1999)'
_computing_structure_refinement 'SHELXL-97 (Sheldrick, 1997)'
_computing_structure_solution 'SHELXTL NT vers.5.10 (Sheldrick, 1999)'
_diffrn_ambient_temperature 293(2)
_diffrn_measured_fraction_theta_full 0.927
_diffrn_measured_fraction_theta_max 0.927
_diffrn_measurement_device_type 'Bruker Nicolet R3m/V diffractometer'
_diffrn_measurement_method omega-2theta
_diffrn_radiation_monochromator graphite
_diffrn_radiation_source 'fine-focus sealed tube'
_diffrn_radiation_type MoK\a
_diffrn_radiation_wavelength 0.71073
_diffrn_reflns_av_R_equivalents 0.0000
_diffrn_reflns_av_sigmaI/netI 0.0142
_diffrn_reflns_limit_h_max 0
_diffrn_reflns_limit_h_min -19
_diffrn_reflns_limit_k_max 11
_diffrn_reflns_limit_k_min 0
_diffrn_reflns_limit_l_max 13
_diffrn_reflns_limit_l_min -12
_diffrn_reflns_number 3375
_diffrn_reflns_theta_full 23.56
_diffrn_reflns_theta_max 23.56
_diffrn_reflns_theta_min 2.60
_diffrn_standards_decay_% 'up to 10%'
_diffrn_standards_interval_count 150
_diffrn_standards_number 2
_exptl_absorpt_coefficient_mu 1.279
_exptl_absorpt_correction_type 'not applied'
_exptl_crystal_colour red
_exptl_crystal_density_diffrn 1.687
_exptl_crystal_density_method 'not measured'
_exptl_crystal_description needles
_exptl_crystal_F_000 1248
_exptl_crystal_size_max 0.40
_exptl_crystal_size_mid 0.08
_exptl_crystal_size_min 0.08
_refine_diff_density_max 2.729
_refine_diff_density_min -2.853
_refine_diff_density_rms 0.211
_refine_ls_extinction_coef 0.000(10)
_refine_ls_extinction_expression Fc^*^=kFc[1+0.001xFc^2^\l^3^/sin(2\q)]^-1/4^
_refine_ls_extinction_method SHELXL
_refine_ls_goodness_of_fit_ref 1.073
_refine_ls_hydrogen_treatment 'riding model'
_refine_ls_matrix_type full
_refine_ls_number_parameters 272
_refine_ls_number_reflns 3375
_refine_ls_number_restraints 0
_refine_ls_restrained_S_all 1.092
_refine_ls_R_factor_all 0.0761
_refine_ls_R_factor_gt 0.0792
_refine_ls_shift/su_max 0.185
_refine_ls_shift/su_mean 0.013
_refine_ls_structure_factor_coef Fsqd
_refine_ls_weighting_details 'calc w=1/[\s^2^(Fo^2^)+(0.2000P)^2^+0.0000P] where P=(Fo^2^+2Fc^2^)/3'
_refine_ls_weighting_scheme calc
_refine_ls_wR_factor_gt 0.2104
_refine_ls_wR_factor_ref 0.2090
_reflns_number_gt 3096
_reflns_number_total 3375
_reflns_threshold_expression >2sigma(I)
_cod_data_source_file ic0107577.cif
_cod_data_source_block tcss
_cod_original_cell_volume 2448(1)
_cod_database_code 4317498

loop_
_symmetry_equiv_pos_as_xyz
'x, y, z'
'-x, y+1/2, -z+1/2'
'-x, -y, -z'
'x, -y-1/2, z-1/2'

loop_
_atom_site_label
_atom_site_type_symbol
_atom_site_fract_x
_atom_site_fract_y
_atom_site_fract_z
_atom_site_U_iso_or_equiv
_atom_site_adp_type
_atom_site_occupancy
_atom_site_symmetry_multiplicity
_atom_site_calc_flag
_atom_site_refinement_flags
_atom_site_disorder_assembly
_atom_site_disorder_group
Tc Tc 0.27910(7) 0.72702(11) 0.29074(10) 0.0527(11) Uani 1 1 d . . .
S1 S 0.2213(2) 0.5824(3) 0.1491(3) 0.0586(14) Uani 1 1 d . . .
S2 S 0.3418(2) 0.5701(4) 0.3908(3) 0.0616(14) Uani 1 1 d . . .
S3 S 0.3266(2) 0.4055(4) 0.2904(3) 0.0664(15) Uani 1 1 d . . .
S4 S 0.3328(2) 0.8850(4) 0.4224(3) 0.0587(14) Uani 1 1 d . . .
S5 S 0.3282(2) 0.8082(4) 0.1608(3) 0.0653(14) Uani 1 1 d . . .
S6 S 0.3928(3) 0.9576(4) 0.2311(4) 0.0724(16) Uani 1 1 d . . .
S7 S 0.1719(2) 0.8589(4) 0.2158(3) 0.0673(15) Uani 1 1 d . . .
S8 S 0.1947(2) 0.6985(4) 0.4070(4) 0.0614(14) Uani 1 1 d . . .
C1 C 0.2594(8) 0.4412(14) 0.1729(13) 0.057(4) Uani 1 1 d . . .
C2 C 0.3822(8) 0.9772(14) 0.3648(13) 0.054(4) Uani 1 1 d . . .
C3 C 0.1403(8) 0.8046(16) 0.3224(13) 0.059(4) Uani 1 1 d . . .
C1A C 0.2316(8) 0.3386(13) 0.0910(13) 0.057(4) Uani 1 1 d . . .
C2A C 0.2407(11) 0.2138(14) 0.1198(17) 0.071(5) Uani 1 1 d . . .
H2AA H 0.2643 0.1921 0.1954 0.085 Uiso 1 1 calc R . .
C3A C 0.2156(13) 0.1171(17) 0.0384(17) 0.090(6) Uani 1 1 d . . .
H3AA H 0.2217 0.0332 0.0608 0.108 Uiso 1 1 calc R . .
C4A C 0.1828(12) 0.1476(16) -0.0713(16) 0.087(6) Uani 1 1 d . . .
H4AA H 0.1660 0.0845 -0.1253 0.104 Uiso 1 1 calc R . .
C5A C 0.1738(13) 0.2727(17) -0.1048(17) 0.083(6) Uani 1 1 d . . .
H5AA H 0.1502 0.2934 -0.1806 0.099 Uiso 1 1 calc R . .
C6A C 0.2004(11) 0.3676(16) -0.0242(16) 0.081(5) Uani 1 1 d . . .
H6AA H 0.1970 0.4511 -0.0481 0.097 Uiso 1 1 calc R . .
C1B C 0.4164(8) 1.0891(15) 0.4287(14) 0.060(4) Uani 1 1 d . . .
C2B C 0.4701(9) 1.1479(16) 0.3988(15) 0.068(4) Uani 1 1 d . . .
H2BA H 0.4877 1.1144 0.3409 0.082 Uiso 1 1 calc R . .
C3B C 0.4992(10) 1.2610(17) 0.4570(18) 0.073(5) Uani 1 1 d . . .
H3BA H 0.5338 1.3036 0.4336 0.087 Uiso 1 1 calc R . .
C4B C 0.4764(10) 1.3063(19) 0.5462(18) 0.077(5) Uani 1 1 d . . .
H4BA H 0.4963 1.3791 0.5841 0.092 Uiso 1 1 calc R . .
C5B C 0.4261(15) 1.248(2) 0.580(2) 0.113(10) Uani 1 1 d . . .
H5BA H 0.4120 1.2785 0.6432 0.135 Uiso 1 1 calc R . .
C6B C 0.3945(12) 1.140(2) 0.520(2) 0.101(8) Uani 1 1 d . . .
H6BA H 0.3581 1.1015 0.5415 0.121 Uiso 1 1 calc R . .
C1C C 0.0731(10) 0.8367(18) 0.3396(16) 0.075(5) Uani 1 1 d . . .
C2C C 0.0349(11) 0.9432(18) 0.282(2) 0.087(6) Uani 1 1 d . . .
H2CA H 0.0520 0.9916 0.2310 0.104 Uiso 1 1 calc R . .
C3C C -0.0278(12) 0.972(2) 0.303(3) 0.110(9) Uani 1 1 d . . .
H3CA H -0.0541 1.0391 0.2650 0.132 Uiso 1 1 calc R . .
C4C C -0.0509(15) 0.905(3) 0.378(3) 0.114(8) Uani 1 1 d . . .
H4CA H -0.0933 0.9269 0.3914 0.137 Uiso 1 1 calc R . .
C5C C -0.0151(15) 0.805(3) 0.438(2) 0.113(8) Uani 1 1 d . . .
H5CA H -0.0318 0.7600 0.4914 0.135 Uiso 1 1 calc R . .
C6C C 0.0448(12) 0.773(2) 0.415(2) 0.091(7) Uani 1 1 d . . .
H6CA H 0.0689 0.7039 0.4537 0.109 Uiso 1 1 calc R . .

loop_
_atom_site_aniso_label
_atom_site_aniso_U_11
_atom_site_aniso_U_22
_atom_site_aniso_U_33
_atom_site_aniso_U_23
_atom_site_aniso_U_13
_atom_site_aniso_U_12
Tc 0.1024(18) 0.0224(13) 0.0304(13) -0.0005(4) 0.0130(8) -0.0022(5)
S1 0.108(3) 0.025(2) 0.036(2) -0.0061(15) 0.0076(17) -0.0041(16)
S2 0.105(3) 0.036(2) 0.035(2) -0.0036(17) 0.0046(17) 0.0002(18)
S3 0.119(3) 0.029(2) 0.042(3) -0.0053(17) 0.006(2) 0.0122(18)
S4 0.116(3) 0.030(2) 0.030(2) -0.0044(15) 0.0187(17) -0.0081(17)
S5 0.125(3) 0.036(2) 0.036(2) -0.0089(17) 0.0241(19) -0.012(2)
S6 0.139(4) 0.041(3) 0.044(3) -0.0103(19) 0.036(2) -0.023(2)
S7 0.121(3) 0.039(2) 0.040(2) 0.0108(18) 0.017(2) 0.011(2)
S8 0.103(3) 0.033(2) 0.045(3) 0.0099(17) 0.0141(19) 0.0020(17)
C1 0.094(10) 0.039(9) 0.036(8) -0.001(7) 0.014(6) -0.007(7)
C2 0.089(9) 0.027(7) 0.046(9) -0.012(7) 0.017(6) 0.000(6)
C3 0.091(10) 0.042(9) 0.036(8) -0.010(7) 0.003(6) 0.001(7)
C1A 0.107(10) 0.016(7) 0.040(8) -0.016(6) 0.009(7) -0.003(6)
C2A 0.130(14) 0.028(9) 0.049(11) 0.008(7) 0.015(9) 0.007(8)
C3A 0.19(2) 0.026(9) 0.050(12) -0.010(8) 0.026(12) -0.007(10)
C4A 0.178(18) 0.020(8) 0.053(12) 0.002(8) 0.015(11) 0.005(9)
C5A 0.148(17) 0.055(13) 0.035(10) -0.031(9) 0.010(9) -0.001(10)
C6A 0.150(15) 0.030(10) 0.051(11) -0.016(8) 0.008(10) -0.006(9)
C1B 0.091(10) 0.042(9) 0.043(9) 0.004(7) 0.015(7) 0.000(7)
C2B 0.106(11) 0.041(9) 0.058(11) -0.013(8) 0.023(8) -0.010(8)
C3B 0.103(13) 0.048(10) 0.068(13) -0.018(9) 0.025(10) -0.027(8)
C4B 0.095(12) 0.055(11) 0.089(15) -0.025(11) 0.040(10) -0.020(9)
C5B 0.18(2) 0.068(14) 0.12(2) -0.073(15) 0.075(18) -0.049(15)
C6B 0.126(15) 0.069(14) 0.14(2) -0.058(14) 0.081(14) -0.041(12)
C1C 0.114(13) 0.048(11) 0.053(11) -0.014(9) 0.006(9) -0.002(9)
C2C 0.127(15) 0.044(12) 0.087(15) -0.003(10) 0.023(11) 0.016(10)
C3C 0.113(16) 0.057(14) 0.13(2) 0.012(15) -0.009(14) 0.041(12)
C4C 0.140(19) 0.10(2) 0.10(2) 0.005(18) 0.031(15) 0.019(16)
C5C 0.15(2) 0.11(2) 0.076(17) -0.001(16) 0.036(14) 0.012(18)
C6C 0.098(15) 0.076(16) 0.106(19) 0.002(12) 0.042(13) 0.021(10)

loop_
_atom_type_symbol
_atom_type_description
_atom_type_scat_dispersion_real
_atom_type_scat_dispersion_imag
_atom_type_scat_source
C C 0.0033 0.0016 'International Tables Vol C Tables 4.2.6.8 and 6.1.1.4'
H H 0.0000 0.0000 'International Tables Vol C Tables 4.2.6.8 and 6.1.1.4'
S S 0.1246 0.1234 'International Tables Vol C Tables 4.2.6.8 and 6.1.1.4'
Tc Tc -1.4390 0.7593 'International Tables Vol C Tables 4.2.6.8 and 6.1.1.4'

loop_
_geom_angle_atom_site_label_1
_geom_angle_atom_site_label_2
_geom_angle_atom_site_label_3
_geom_angle
_geom_angle_site_symmetry_1
_geom_angle_site_symmetry_3
_geom_angle_publ_flag
S5 Tc S2 112.16(18) . . ?
S5 Tc S1 88.36(15) . . ?
S2 Tc S1 89.58(14) . . ?
S5 Tc S4 89.20(14) . . ?
S2 Tc S4 94.95(15) . . ?
S1 Tc S4 175.40(14) . . ?
S5 Tc S8 159.35(17) . . ?
S2 Tc S8 88.47(15) . . ?
S1 Tc S8 92.94(15) . . ?
S4 Tc S8 87.98(15) . . ?
S5 Tc S7 91.54(17) . . ?
S2 Tc S7 155.41(17) . . ?
S1 Tc S7 84.46(15) . . ?
S4 Tc S7 91.72(15) . . ?
S8 Tc S7 68.11(14) . . ?
C1 S1 Tc 110.7(5) . . ?
S3 S2 Tc 110.0(2) . . ?
C1 S3 S2 104.4(6) . . ?
C2 S4 Tc 110.7(5) . . ?
S6 S5 Tc 110.8(2) . . ?
C2 S6 S5 104.8(5) . . ?
C3 S7 Tc 89.7(6) . . ?
C3 S8 Tc 90.2(6) . . ?
C1A C1 S1 118.7(11) . . ?
C1A C1 S3 117.1(12) . . ?
S1 C1 S3 124.1(9) . . ?
C1B C2 S4 120.1(11) . . ?
C1B C2 S6 115.6(11) . . ?
S4 C2 S6 124.2(9) . . ?
C1C C3 S7 125.6(14) . . ?
C1C C3 S8 122.5(15) . . ?
S7 C3 S8 111.9(10) . . ?
C2A C1A C6A 117.3(14) . . ?
C2A C1A C1 123.3(15) . . ?
C6A C1A C1 119.1(13) . . ?
C1A C2A C3A 122.2(17) . . ?
C4A C3A C2A 119.3(17) . . ?
C3A C4A C5A 120.4(17) . . ?
C4A C5A C6A 119.8(19) . . ?
C1A C6A C5A 120.7(17) . . ?
C2B C1B C6B 117.6(15) . . ?
C2B C1B C2 121.1(15) . . ?
C6B C1B C2 121.3(15) . . ?
C1B C2B C3B 119.9(16) . . ?
C4B C3B C2B 120.2(17) . . ?
C5B C4B C3B 121.2(17) . . ?
C4B C5B C6B 119(2) . . ?
C1B C6B C5B 121.9(18) . . ?
C6C C1C C2C 117(2) . . ?
C6C C1C C3 122.8(18) . . ?
C2C C1C C3 120.4(19) . . ?
C3C C2C C1C 118(2) . . ?
C4C C3C C2C 121(2) . . ?
C3C C4C C5C 123(3) . . ?
C6C C5C C4C 117(3) . . ?
C5C C6C C1C 124(2) . . ?

loop_
_geom_bond_atom_site_label_1
_geom_bond_atom_site_label_2
_geom_bond_distance
_geom_bond_site_symmetry_2
_geom_bond_publ_flag
Tc S5 2.227(4) . ?
Tc S2 2.231(4) . ?
Tc S1 2.349(4) . ?
Tc S4 2.354(4) . ?
Tc S8 2.478(5) . ?
Tc S7 2.510(4) . ?
S1 C1 1.672(16) . ?
S2 S3 2.099(6) . ?
S3 C1 1.703(16) . ?
S4 C2 1.667(16) . ?
S5 S6 2.075(6) . ?
S6 C2 1.687(15) . ?
S7 C3 1.674(18) . ?
S8 C3 1.698(16) . ?
C1 C1A 1.47(2) . ?
C2 C1B 1.48(2) . ?
C3 C1C 1.45(3) . ?
C1A C2A 1.37(2) . ?
C1A C6A 1.39(2) . ?
C2A C3A 1.41(2) . ?
C3A C4A 1.34(3) . ?
C4A C5A 1.39(3) . ?
C5A C6A 1.40(2) . ?
C1B C2B 1.37(2) . ?
C1B C6B 1.39(3) . ?
C2B C3B 1.43(2) . ?
C3B C4B 1.36(3) . ?
C4B C5B 1.33(3) . ?
C5B C6B 1.42(3) . ?
C1C C6C 1.37(3) . ?
C1C C2C 1.43(3) . ?
C2C C3C 1.38(3) . ?
C3C C4C 1.33(4) . ?
C4C C5C 1.37(4) . ?
C5C C6C 1.34(4) . ?
